data_4345503
loop_
_publ_author_name
'Sun, Xiao-Fen'
'Wang, Zhongxia'
'Li, Peng-Fei'
'Liao, Wei-Qiang'
'Ye, Heng-Yun'
'Zhang, Yi'

_publ_section_title
;
 Tunable Dielectric Responses Triggered by Dimensionality Modification in
 Organic-Inorganic Hybrid Phase Transition Compounds (C5H6N)CdnCl2n+1 (n =
 1 and 2).
;
_journal_issue 6
_journal_name_full 'Inorganic chemistry'
_journal_page_first 3506
_journal_page_last 3511
_journal_paper_doi 10.1021/acs.inorgchem.6b03074
_journal_volume 56
_journal_year 2017
_chemical_formula_moiety 'Cd Cl3, C5 H6 N'
_chemical_formula_sum 'C5 H6 Cd Cl3 N'
_chemical_formula_weight 298.87
_space_group_crystal_system orthorhombic
_space_group_IT_number 63
_space_group_name_Hall '-A 2a 2a'
_space_group_name_H-M_alt 'A m m a'
_symmetry_space_group_name_Hall '-A 2a 2a'
_symmetry_space_group_name_H-M 'A m m a'
_atom_sites_solution_hydrogens difmap
_audit_creation_method SHELXL-2014/7
_cell_angle_alpha 90
_cell_angle_beta 90
_cell_angle_gamma 90
_cell_formula_units_Z 4
_cell_length_a 6.7876(14)
_cell_length_b 7.3532(15)
_cell_length_c 17.718(4)
_cell_measurement_reflns_used 2323
_cell_measurement_temperature 293(2)
_cell_measurement_theta_max 27.345
_cell_measurement_theta_min 3.782
_cell_volume 884.3(3)
_computing_structure_refinement 'SHELXL-2014/7 (Sheldrick, 2014)'
_diffrn_ambient_temperature 293(2)
_diffrn_measured_fraction_theta_full 0.953
_diffrn_measured_fraction_theta_max 0.963
_diffrn_measurement_device_type 'Rigaku, SCXmini'
_diffrn_measurement_method '\w scans'
_diffrn_radiation_type MoK\a
_diffrn_radiation_wavelength 0.71073
_diffrn_reflns_av_R_equivalents 0.0427
_diffrn_reflns_av_unetI/netI 0.0269
_diffrn_reflns_Laue_measured_fraction_full 0.953
_diffrn_reflns_Laue_measured_fraction_max 0.963
_diffrn_reflns_limit_h_max 8
_diffrn_reflns_limit_h_min -7
_diffrn_reflns_limit_k_max 9
_diffrn_reflns_limit_k_min -9
_diffrn_reflns_limit_l_max 22
_diffrn_reflns_limit_l_min -22
_diffrn_reflns_number 2920
_diffrn_reflns_point_group_measured_fraction_full 0.953
_diffrn_reflns_point_group_measured_fraction_max 0.963
_diffrn_reflns_theta_full 25.242
_diffrn_reflns_theta_max 27.345
_diffrn_reflns_theta_min 3.782
_exptl_absorpt_coefficient_mu 3.300
_exptl_crystal_colour COLOURLESS
_exptl_crystal_density_diffrn 2.245
_exptl_crystal_description BLOCK
_exptl_crystal_F_000 568
_refine_diff_density_max 0.675
_refine_diff_density_min -1.528
_refine_diff_density_rms 0.124
_refine_ls_extinction_method none
_refine_ls_goodness_of_fit_ref 1.111
_refine_ls_hydrogen_treatment constr
_refine_ls_matrix_type full
_refine_ls_number_parameters 33
_refine_ls_number_reflns 567
_refine_ls_number_restraints 0
_refine_ls_restrained_S_all 1.111
_refine_ls_R_factor_all 0.0544
_refine_ls_R_factor_gt 0.0519
_refine_ls_shift/su_max 0.000
_refine_ls_shift/su_mean 0.000
_refine_ls_structure_factor_coef Fsqd
_refine_ls_weighting_details 'w=1/[\s^2^(Fo^2^)+(0.0426P)^2^+6.5116P] where P=(Fo^2^+2Fc^2^)/3'
_refine_ls_weighting_scheme calc
_refine_ls_wR_factor_gt 0.1153
_refine_ls_wR_factor_ref 0.1171
_reflns_Friedel_coverage 0.000
_reflns_number_gt 536
_reflns_number_total 567
_reflns_threshold_expression 'I > 2\s(I)'
_cod_data_source_file ic6b03074_si_002.cif
_cod_data_source_block new
_cod_depositor_comments 'Adding full bibliography for 4345502--4345505.cif.'
_cod_database_code 4345503
_shelx_shelxl_version_number 2014/7
_shelx_space_group_comment
;
The symmetry employed for this shelxl refinement is uniquely defined
by the following loop, which should always be used as a source of
symmetry information in preference to the above space-group names.
They are only intended as comments.
;

loop_
_space_group_symop_operation_xyz
'x, y, z'
'x+1/2, -y, -z'
'-x+1/2, -y, z'
'-x, y, -z'
'x, y+1/2, z+1/2'
'x+1/2, -y+1/2, -z+1/2'
'-x+1/2, -y+1/2, z+1/2'
'-x, y+1/2, -z+1/2'
'-x, -y, -z'
'-x-1/2, y, z'
'x-1/2, y, -z'
'x, -y, z'
'-x, -y+1/2, -z+1/2'
'-x-1/2, y+1/2, z+1/2'
'x-1/2, y+1/2, -z+1/2'
'x, -y+1/2, z+1/2'

loop_
_atom_site_label
_atom_site_type_symbol
_atom_site_fract_x
_atom_site_fract_y
_atom_site_fract_z
_atom_site_U_iso_or_equiv
_atom_site_adp_type
_atom_site_occupancy
_atom_site_site_symmetry_order
_atom_site_calc_flag
_atom_site_refinement_flags_posn
_atom_site_refinement_flags_adp
_atom_site_refinement_flags_occupancy
Cd1 Cd 0.0000 0.5000 0.0000 0.0639(4) Uani 1 4 d S T P
Cl2 Cl 0.2500 0.5000 -0.11448(13) 0.0620(8) Uani 1 4 d S T P
Cl1 Cl 0.2500 0.2584(4) 0.05510(10) 0.0639(6) Uani 1 2 d S T P
C1 C 0.8473(16) 0.5000 0.7516(6) 0.116(4) Uani 0.5 2 d S T P
N1 N 0.8473(16) 0.5000 0.7516(6) 0.116(4) Uani 0.5 2 d S T P
H1A H 0.9165 0.5000 0.7949 0.139 Uiso 1 2 d R U P
C3 C 0.8365(18) 0.5000 0.6232(5) 0.110(5) Uani 1 2 d S T P
H3A H 0.9069 0.5000 0.5762 0.132 Uiso 1 2 d R U P
C2 C 0.9376(17) 0.5000 0.6849(10) 0.148(7) Uani 1 2 d S T P
H2A H 1.0789 0.5000 0.6834 0.177 Uiso 1 2 d R U P

loop_
_atom_site_aniso_label
_atom_site_aniso_U_11
_atom_site_aniso_U_22
_atom_site_aniso_U_33
_atom_site_aniso_U_23
_atom_site_aniso_U_13
_atom_site_aniso_U_12
Cd1 0.0186(4) 0.1382(9) 0.0349(4) 0.000 -0.0002(2) 0.000
Cl2 0.0292(11) 0.129(3) 0.0275(10) 0.000 0.000 0.000
Cl1 0.0362(9) 0.1095(17) 0.0459(9) 0.0081(10) 0.000 0.000
C1 0.098(8) 0.185(11) 0.063(5) 0.000 -0.044(6) 0.000
N1 0.098(8) 0.185(11) 0.063(5) 0.000 -0.044(6) 0.000
C3 0.122(11) 0.166(12) 0.042(4) 0.000 0.033(5) 0.000
C2 0.035(5) 0.27(2) 0.136(13) 0.000 0.026(7) 0.000

loop_
_atom_type_symbol
_atom_type_description
_atom_type_scat_dispersion_real
_atom_type_scat_dispersion_imag
_atom_type_scat_source
C C 0.0033 0.0016 'International Tables Vol C Tables 4.2.6.8 and 6.1.1.4'
H H 0.0000 0.0000 'International Tables Vol C Tables 4.2.6.8 and 6.1.1.4'
N N 0.0061 0.0033 'International Tables Vol C Tables 4.2.6.8 and 6.1.1.4'
Cl Cl 0.1484 0.1585 'International Tables Vol C Tables 4.2.6.8 and 6.1.1.4'
Cd Cd -0.8075 1.2024 'International Tables Vol C Tables 4.2.6.8 and 6.1.1.4'

loop_
_geom_angle_atom_site_label_1
_geom_angle_atom_site_label_2
_geom_angle_atom_site_label_3
_geom_angle
_geom_angle_site_symmetry_1
_geom_angle_site_symmetry_3
Cl1 Cd1 Cl1 95.55(9) . 11
Cl1 Cd1 Cl1 84.45(9) . 3_565
Cl1 Cd1 Cl1 180.00(11) 11 3_565
Cl1 Cd1 Cl1 180.0 . 9_565
Cl1 Cd1 Cl1 84.45(9) 11 9_565
Cl1 Cd1 Cl1 95.55(9) 3_565 9_565
Cl1 Cd1 Cl2 82.61(4) . .
Cl1 Cd1 Cl2 97.39(4) 11 .
Cl1 Cd1 Cl2 82.61(4) 3_565 .
Cl1 Cd1 Cl2 97.39(4) 9_565 .
Cl1 Cd1 Cl2 97.39(4) . 9_565
Cl1 Cd1 Cl2 82.61(4) 11 9_565
Cl1 Cd1 Cl2 97.39(4) 3_565 9_565
Cl1 Cd1 Cl2 82.61(4) 9_565 9_565
Cl2 Cd1 Cl2 180.0 . 9_565
Cl1 Cd1 Cd1 50.07(3) . 2_565
Cl1 Cd1 Cd1 129.93(3) 11 2_565
Cl1 Cd1 Cd1 50.07(3) 3_565 2_565
Cl1 Cd1 Cd1 129.93(3) 9_565 2_565
Cl2 Cd1 Cd1 50.08(3) . 2_565
Cl2 Cd1 Cd1 129.92(3) 9_565 2_565
Cl1 Cd1 Cd1 129.93(3) . 2_465
Cl1 Cd1 Cd1 50.07(3) 11 2_465
Cl1 Cd1 Cd1 129.93(3) 3_565 2_465
Cl1 Cd1 Cd1 50.07(3) 9_565 2_465
Cl2 Cd1 Cd1 129.92(3) . 2_465
Cl2 Cd1 Cd1 50.08(3) 9_565 2_465
Cd1 Cd1 Cd1 180.0 2_565 2_465
Cd1 Cl2 Cd1 79.83(6) 2_565 .
Cd1 Cl1 Cd1 79.86(7) 2_565 .
C2 C1 N1 117.4(8) . 10_755
C2 C1 C1 117.4(8) . 10_755
N1 C1 C1 0.0 10_755 10_755
C2 C1 H1A 121.2 . .
N1 C1 H1A 121.4 10_755 .
C1 C1 H1A 121.4 10_755 .
C3 C3 C2 122.1(7) 10_755 .
C3 C3 H3A 119.9 10_755 .
C2 C3 H3A 118.0 . .
C3 C2 C1 120.5(11) . .
C3 C2 H2A 120.5 . .
C1 C2 H2A 119.0 . .

loop_
_geom_bond_atom_site_label_1
_geom_bond_atom_site_label_2
_geom_bond_distance
_geom_bond_site_symmetry_2
Cd1 Cl1 2.6437(19) .
Cd1 Cl1 2.6437(19) 11
Cd1 Cl1 2.6437(19) 3_565
Cd1 Cl1 2.6437(19) 9_565
Cd1 Cl2 2.6446(17) .
Cd1 Cl2 2.6446(17) 9_565
Cd1 Cd1 3.3938(7) 2_565
Cd1 Cd1 3.3938(7) 2_465
Cl2 Cd1 2.6446(17) 2_565
Cl1 Cd1 2.6437(19) 2_565
C1 C2 1.332(18) .
C1 N1 1.32(2) 10_755
C1 C1 1.32(2) 10_755
C1 H1A 0.8999 .
C3 C3 1.17(2) 10_755
C3 C2 1.290(18) .
C3 H3A 0.9600 .
C2 H2A 0.9600 .

loop_
_geom_hbond_atom_site_label_D
_geom_hbond_atom_site_label_H
_geom_hbond_atom_site_label_A
_geom_hbond_distance_DH
_geom_hbond_distance_HA
_geom_hbond_distance_DA
_geom_hbond_angle_DHA
_geom_hbond_site_symmetry_A
N1 H1A Cl2 0.90 2.77 3.619(9) 156.8 1_656
C1 H1A Cl2 0.90 2.77 3.619(9) 156.8 1_656
C1 H1A Cl2 0.90 2.77 3.619(9) 156.8 1_656
N1 H1A Cl2 0.90 2.77 3.619(9) 156.8 1_656

loop_
_geom_torsion_atom_site_label_1
_geom_torsion_atom_site_label_2
_geom_torsion_atom_site_label_3
_geom_torsion_atom_site_label_4
_geom_torsion
_geom_torsion_site_symmetry_1
C3 C3 C2 C1 0.000(7) 10_755
N1 C1 C2 C3 0.000(7) 10_755
C1 C1 C2 C3 0.000(7) 10_755
